data_1559058
loop_
_publ_author_name
'Zhou, Zhijun'
'Chen, Jiachang'
'chen, Herong'
'Kong, Wangqing'

_publ_section_title
;
 Stereoselective Synthesis of Pentasubstituted 1,3-Dienes via Ni-Catalyzed
 Reductive Coupling of Unsymmetrical Internal Alkynes
;
_journal_name_full 'Chemical Science'
_journal_paper_doi 10.1039/D0SC04173D
_journal_year 2020
_chemical_absolute_configuration ad
_chemical_formula_moiety 'C30 H28 O4, H2 O'
_chemical_formula_sum 'C30 H30 O5'
_chemical_formula_weight 470.54
_space_group_crystal_system orthorhombic
_space_group_IT_number 19
_space_group_name_Hall 'P 2ac 2ab'
_space_group_name_H-M_alt 'P 21 21 21'
_atom_sites_solution_hydrogens mixed
_atom_sites_solution_primary dual
_audit_creation_date 2019-01-16
_audit_creation_method
; 
Olex2 1.2 
(compiled 2018.05.29 svn.r3508 for OlexSys, GUI svn.r5506) 
;
_audit_update_record
;
2019-04-02 deposited with the CCDC.	2020-09-10 downloaded from the CCDC.
;
_cell_angle_alpha 90
_cell_angle_beta 90
_cell_angle_gamma 90
_cell_formula_units_Z 4
_cell_length_a 6.6633(2)
_cell_length_b 19.2862(4)
_cell_length_c 19.4190(4)
_cell_measurement_reflns_used 8315
_cell_measurement_temperature 293(2)
_cell_measurement_theta_max 67.28
_cell_measurement_theta_min 5.12
_cell_volume 2495.53(10)
_computing_cell_refinement 'SAINT v7.68A (Bruker, 2009)'
_computing_data_collection 'Bruker APEX2'
_computing_data_reduction 'SAINT v7.68A (Bruker, 2009)'
_computing_molecular_graphics 'Olex2 (Dolomanov et al., 2009)'
_computing_publication_material 'Olex2 (Dolomanov et al., 2009)'
_computing_structure_refinement 'XL (Sheldrick, 2008)'
_computing_structure_solution 'XM (Sheldrick, 2008)'
_diffrn_ambient_temperature 293(2)
_diffrn_measured_fraction_theta_full 0.981
_diffrn_measured_fraction_theta_max 0.981
_diffrn_measurement_device_type 'Bruker APEX-II CCD'
_diffrn_measurement_method '\f and \w scans'
_diffrn_radiation_monochromator graphite
_diffrn_radiation_type CuK\a
_diffrn_radiation_wavelength 1.54178
_diffrn_reflns_av_R_equivalents 0.0962
_diffrn_reflns_av_unetI/netI 0.1018
_diffrn_reflns_Laue_measured_fraction_full 0.981
_diffrn_reflns_Laue_measured_fraction_max 0.981
_diffrn_reflns_limit_h_max 7
_diffrn_reflns_limit_h_min -7
_diffrn_reflns_limit_k_max 22
_diffrn_reflns_limit_k_min -21
_diffrn_reflns_limit_l_max 19
_diffrn_reflns_limit_l_min -22
_diffrn_reflns_number 9459
_diffrn_reflns_point_group_measured_fraction_full 0.965
_diffrn_reflns_point_group_measured_fraction_max 0.965
_diffrn_reflns_theta_full 64.970
_diffrn_reflns_theta_max 64.970
_diffrn_reflns_theta_min 5.121
_diffrn_standards_number 0
_exptl_absorpt_coefficient_mu 0.679
_exptl_absorpt_correction_T_max 0.7530
_exptl_absorpt_correction_T_min 0.3549
_exptl_absorpt_correction_type multi-scan
_exptl_absorpt_process_details
; 
SADABS-2008/1 (Bruker,2008) was used for absorption correction. 
wR2(int) was 0.1966 before and 0.1006 after correction. 
The Ratio of minimum to maximum transmission is 0.4713. 
The \l/2 correction factor is 0.0015. 
;
_exptl_crystal_colour colorless
_exptl_crystal_density_diffrn 1.252
_exptl_crystal_description block
_exptl_crystal_F_000 1000
_exptl_crystal_size_max 0.12
_exptl_crystal_size_mid 0.1
_exptl_crystal_size_min 0.1
_refine_diff_density_max 0.409
_refine_diff_density_min -0.573
_refine_diff_density_rms 0.114
_refine_ls_abs_structure_details
; 
 Flack x determined using 1249 quotients [(I+)-(I-)]/[(I+)+(I-)] 
 (Parsons, Flack and Wagner, Acta Cryst. B69 (2013) 249-259). 
;
_refine_ls_abs_structure_Flack -0.1(2)
_refine_ls_extinction_method none
_refine_ls_goodness_of_fit_ref 1.061
_refine_ls_hydrogen_treatment constr
_refine_ls_matrix_type full
_refine_ls_number_parameters 319
_refine_ls_number_reflns 4089
_refine_ls_number_restraints 0
_refine_ls_restrained_S_all 1.061
_refine_ls_R_factor_all 0.0966
_refine_ls_R_factor_gt 0.0926
_refine_ls_shift/su_max 0.000
_refine_ls_shift/su_mean 0.000
_refine_ls_structure_factor_coef Fsqd
_refine_ls_weighting_details 'w=1/[\s^2^(Fo^2^)+(0.1839P)^2^] where P=(Fo^2^+2Fc^2^)/3'
_refine_ls_weighting_scheme calc
_refine_ls_wR_factor_gt 0.2421
_refine_ls_wR_factor_ref 0.2483
_reflns_Friedel_coverage 0.704
_reflns_Friedel_fraction_full 0.944
_reflns_Friedel_fraction_max 0.943
_reflns_number_gt 3673
_reflns_number_total 4089
_reflns_threshold_expression 'I > 2\s(I)'
_cod_data_source_file d0sc04173d2.cif
_cod_data_source_block cu_190113a_0m
_cod_database_code 1559058
_shelx_shelxl_version_number 2014/7
_shelx_space_group_comment
; 
The symmetry employed for this shelxl refinement is uniquely defined 
by the following loop, which should always be used as a source of 
symmetry information in preference to the above space-group names. 
They are only intended as comments. 
;
_shelx_estimated_absorpt_t_max 0.935
_shelx_estimated_absorpt_t_min 0.923
_olex2_refinement_description
; 
1. Fixed Uiso 
 At 1.2 times of: 
  All C(H) groups, All C(H,H) groups 
 At 1.5 times of: 
  All C(H,H,H) groups, All O(H) groups, All O(H,H) groups 
2.a Riding coordinates: 
 O5(H5A,H5B) 
2.b Secondary CH2 refined with riding coordinates: 
 C7(H7A,H7B), C17(H17A,H17B), C22(H22A,H22B), C23(H23A,H23B) 
2.c Aromatic/amide H refined with riding coordinates: 
 C3(H3), C4(H4), C8(H8), C11(H11), C12(H12), C13(H13), C14(H14), C15(H15), 
 C26(H26), C27(H27), C28(H28), C29(H29), C30(H30) 
2.d Idealised Me refined as rotating group: 
 C6(H6A,H6B,H6C), C24(H24A,H24B,H24C) 
2.e Idealised tetrahedral OH refined as rotating group: 
 O3(H3A) 
;
_olex2_submission_special_instructions 'No special instructions were received'

loop_
_space_group_symop_operation_xyz
'x, y, z'
'-x+1/2, -y, z+1/2'
'x+1/2, -y+1/2, -z'
'-x, y+1/2, -z+1/2'

loop_
_atom_site_label
_atom_site_type_symbol
_atom_site_fract_x
_atom_site_fract_y
_atom_site_fract_z
_atom_site_U_iso_or_equiv
_atom_site_adp_type
_atom_site_occupancy
_atom_site_site_symmetry_order
_atom_site_calc_flag
_atom_site_refinement_flags_posn
_atom_site_refinement_flags_adp
_atom_site_refinement_flags_occupancy
_atom_site_disorder_assembly
_atom_site_disorder_group
C1 C -0.4707(8) -0.4742(2) -0.4417(3) 0.0311(12) Uani 1 1 d . . . . .
C2 C -0.4316(9) -0.5401(3) -0.4838(3) 0.0379(13) Uani 1 1 d . . . . .
C3 C -0.5662(12) -0.5430(3) -0.5455(3) 0.0521(17) Uani 1 1 d . . . . .
H3 H -0.5560 -0.5734 -0.5826 0.062 Uiso 1 1 calc R . . . .
C4 C -0.7228(11) -0.4867(3) -0.5357(3) 0.0489(15) Uani 1 1 d . . . . .
H4 H -0.8316 -0.4775 -0.5643 0.059 Uiso 1 1 calc R . . . .
C5 C -0.6678(9) -0.4487(3) -0.4710(3) 0.0379(13) Uani 1 1 d . . . . .
C6 C -0.3042(12) -0.4219(4) -0.4582(4) 0.0565(18) Uani 1 1 d . . . . .
H6A H -0.1789 -0.4386 -0.4403 0.085 Uiso 1 1 calc GR . . . .
H6B H -0.3357 -0.3781 -0.4374 0.085 Uiso 1 1 calc GR . . . .
H6C H -0.2938 -0.4163 -0.5072 0.085 Uiso 1 1 calc GR . . . .
C7 C -0.4825(9) -0.4911(2) -0.3650(3) 0.0349(12) Uani 1 1 d . . . . .
H7A H -0.6037 -0.5176 -0.3565 0.042 Uiso 1 1 calc R . . . .
H7B H -0.3691 -0.5201 -0.3528 0.042 Uiso 1 1 calc R . . . .
C8 C -0.4830(8) -0.4285(2) -0.3191(3) 0.0293(11) Uani 1 1 d . . . . .
H8 H -0.5628 -0.3912 -0.3322 0.035 Uiso 1 1 calc R . . . .
C9 C -0.3783(7) -0.4222(2) -0.2612(3) 0.0255(10) Uani 1 1 d . . . . .
C10 C -0.2464(8) -0.4792(2) -0.2351(3) 0.0269(10) Uani 1 1 d . . . . .
C11 C -0.3157(9) -0.5293(3) -0.1899(3) 0.0393(13) Uani 1 1 d . . . . .
H11 H -0.4464 -0.5267 -0.1733 0.047 Uiso 1 1 calc R . . . .
C12 C -0.1930(12) -0.5830(3) -0.1692(3) 0.0494(16) Uani 1 1 d . . . . .
H12 H -0.2417 -0.6161 -0.1386 0.059 Uiso 1 1 calc R . . . .
C13 C -0.0019(11) -0.5882(3) -0.1929(4) 0.0553(18) Uani 1 1 d . . . . .
H13 H 0.0787 -0.6251 -0.1793 0.066 Uiso 1 1 calc R . . . .
C14 C 0.0717(11) -0.5390(4) -0.2370(4) 0.0608(19) Uani 1 1 d . . . . .
H14 H 0.2021 -0.5428 -0.2537 0.073 Uiso 1 1 calc R . . . .
C15 C -0.0483(10) -0.4834(3) -0.2568(4) 0.0495(16) Uani 1 1 d . . . . .
H15 H 0.0047 -0.4489 -0.2848 0.059 Uiso 1 1 calc R . . . .
C16 C -0.3915(7) -0.3592(2) -0.2169(3) 0.0234(10) Uani 1 1 d . . . . .
C17 C -0.4508(7) -0.3632(2) -0.1423(2) 0.0264(10) Uani 1 1 d . . . . .
H17A H -0.3423 -0.3815 -0.1144 0.032 Uiso 1 1 calc R . . . .
H17B H -0.5689 -0.3919 -0.1362 0.032 Uiso 1 1 calc R . . . .
C18 C -0.4947(7) -0.2877(2) -0.1240(2) 0.0242(10) Uani 1 1 d . . . . .
C19 C -0.3763(6) -0.2435(2) -0.1765(2) 0.0230(10) Uani 1 1 d . . . . .
C20 C -0.3549(6) -0.2932(2) -0.2373(3) 0.0220(9) Uani 1 1 d . . . . .
C21 C -0.7102(7) -0.2696(2) -0.1428(3) 0.0276(11) Uani 1 1 d . . . . .
C22 C -0.7181(7) -0.2030(3) -0.1845(3) 0.0377(13) Uani 1 1 d . . . . .
H22A H -0.7727 -0.2116 -0.2300 0.045 Uiso 1 1 calc R . . . .
H22B H -0.8007 -0.1686 -0.1616 0.045 Uiso 1 1 calc R . . . .
C23 C -0.5026(7) -0.1786(2) -0.1893(3) 0.0283(11) Uani 1 1 d . . . . .
H23A H -0.4750 -0.1435 -0.1547 0.034 Uiso 1 1 calc R . . . .
H23B H -0.4749 -0.1594 -0.2344 0.034 Uiso 1 1 calc R . . . .
C24 C -0.4584(9) -0.2691(3) -0.0488(3) 0.0388(13) Uani 1 1 d . . . . .
H24A H -0.4855 -0.2207 -0.0419 0.058 Uiso 1 1 calc GR . . . .
H24B H -0.3212 -0.2787 -0.0371 0.058 Uiso 1 1 calc GR . . . .
H24C H -0.5456 -0.2962 -0.0201 0.058 Uiso 1 1 calc GR . . . .
C25 C -0.2798(8) -0.2707(2) -0.3056(3) 0.0283(11) Uani 1 1 d . . . . .
C26 C -0.4017(9) -0.2340(3) -0.3509(3) 0.0388(13) Uani 1 1 d . . . . .
H26 H -0.5333 -0.2239 -0.3384 0.047 Uiso 1 1 calc R . . . .
C27 C -0.3306(11) -0.2123(3) -0.4140(3) 0.0497(16) Uani 1 1 d . . . . .
H27 H -0.4137 -0.1873 -0.4433 0.060 Uiso 1 1 calc R . . . .
C28 C -0.1371(13) -0.2277(3) -0.4338(4) 0.0542(19) Uani 1 1 d . . . . .
H28 H -0.0890 -0.2129 -0.4763 0.065 Uiso 1 1 calc R . . . .
C29 C -0.0165(11) -0.2648(3) -0.3903(4) 0.0513(17) Uani 1 1 d . . . . .
H29 H 0.1137 -0.2757 -0.4038 0.062 Uiso 1 1 calc R . . . .
C30 C -0.0843(9) -0.2864(3) -0.3268(3) 0.0380(13) Uani 1 1 d . . . . .
H30 H 0.0001 -0.3116 -0.2979 0.046 Uiso 1 1 calc R . . . .
O1 O -0.3047(9) -0.5819(3) -0.4708(3) 0.0715(18) Uani 1 1 d . . . . .
O2 O -0.7682(10) -0.4027(3) -0.4467(3) 0.0781(19) Uani 1 1 d . . . . .
O3 O -0.1842(5) -0.22012(18) -0.1543(2) 0.0352(9) Uani 1 1 d . . . . .
H3A H -0.1105 -0.2536 -0.1481 0.053 Uiso 1 1 calc GR . . . .
O4 O -0.8553(6) -0.3040(2) -0.1276(3) 0.0512(12) Uani 1 1 d . . . . .
O5 O -0.8754(9) -0.5918(3) -0.4195(4) 0.0797(18) Uani 1 1 d . . . . .
H5A H -0.8586 -0.6249 -0.3913 0.120 Uiso 1 1 d R . . . .
H5B H -0.9869 -0.5887 -0.4387 0.120 Uiso 1 1 d R . . . .

loop_
_atom_site_aniso_label
_atom_site_aniso_U_11
_atom_site_aniso_U_22
_atom_site_aniso_U_33
_atom_site_aniso_U_23
_atom_site_aniso_U_13
_atom_site_aniso_U_12
C1 0.037(3) 0.022(2) 0.035(2) -0.009(2) -0.005(2) 0.003(2)
C2 0.039(3) 0.032(3) 0.043(3) -0.014(2) -0.004(3) 0.004(2)
C3 0.061(4) 0.046(3) 0.049(3) -0.017(3) -0.017(3) 0.010(3)
C4 0.043(4) 0.053(3) 0.051(3) -0.004(3) -0.017(3) 0.006(3)
C5 0.040(3) 0.029(3) 0.044(3) 0.001(2) -0.002(3) 0.005(2)
C6 0.058(5) 0.049(4) 0.062(4) -0.009(3) 0.011(3) -0.016(3)
C7 0.048(3) 0.023(2) 0.033(2) -0.006(2) -0.009(2) -0.001(2)
C8 0.031(3) 0.019(2) 0.038(2) -0.0044(19) -0.007(2) 0.0024(18)
C9 0.027(3) 0.0163(19) 0.034(2) -0.0018(18) -0.003(2) 0.0019(17)
C10 0.028(3) 0.018(2) 0.034(2) -0.0025(19) -0.003(2) 0.0016(18)
C11 0.037(3) 0.027(2) 0.054(3) 0.005(2) -0.002(3) -0.004(2)
C12 0.066(4) 0.027(3) 0.055(3) 0.010(2) -0.017(3) -0.003(3)
C13 0.067(5) 0.039(3) 0.060(4) -0.009(3) -0.022(4) 0.026(3)
C14 0.045(4) 0.071(4) 0.067(4) 0.007(4) 0.004(4) 0.030(4)
C15 0.037(4) 0.049(3) 0.062(4) 0.014(3) 0.011(3) 0.017(3)
C16 0.018(2) 0.0164(19) 0.036(2) -0.0012(18) -0.0020(18) 0.0011(16)
C17 0.026(2) 0.021(2) 0.033(2) 0.0014(18) 0.002(2) 0.0068(18)
C18 0.017(2) 0.022(2) 0.033(2) -0.0031(19) -0.0020(19) 0.0041(17)
C19 0.010(2) 0.022(2) 0.037(2) -0.0050(19) -0.0006(18) 0.0030(16)
C20 0.011(2) 0.0203(19) 0.034(2) -0.0023(18) 0.0016(18) -0.0015(16)
C21 0.017(2) 0.024(2) 0.042(3) 0.005(2) 0.000(2) 0.0036(18)
C22 0.016(3) 0.034(3) 0.063(4) 0.018(3) -0.001(2) 0.006(2)
C23 0.019(2) 0.018(2) 0.048(3) -0.0003(19) 0.005(2) 0.0014(18)
C24 0.036(3) 0.048(3) 0.033(3) -0.008(2) -0.001(2) 0.004(2)
C25 0.027(3) 0.022(2) 0.036(2) -0.0018(19) 0.004(2) -0.0081(18)
C26 0.035(3) 0.035(3) 0.046(3) 0.000(2) -0.003(2) -0.007(2)
C27 0.068(5) 0.039(3) 0.042(3) 0.005(3) -0.003(3) -0.010(3)
C28 0.078(5) 0.038(3) 0.046(3) -0.001(3) 0.022(3) -0.018(3)
C29 0.048(4) 0.042(3) 0.064(4) -0.012(3) 0.030(3) -0.010(3)
C30 0.031(3) 0.032(2) 0.052(3) -0.003(2) 0.014(2) -0.003(2)
O1 0.070(4) 0.062(3) 0.083(3) -0.033(3) -0.033(3) 0.043(3)
O2 0.081(4) 0.077(4) 0.077(4) -0.027(3) -0.028(3) 0.050(3)
O3 0.0147(17) 0.0301(17) 0.061(2) -0.0106(17) -0.0067(16) -0.0017(13)
O4 0.020(2) 0.044(2) 0.090(3) 0.026(2) 0.003(2) -0.0041(16)
O5 0.073(4) 0.063(3) 0.103(4) 0.022(3) -0.029(4) -0.011(3)

loop_
_atom_type_symbol
_atom_type_description
_atom_type_scat_dispersion_real
_atom_type_scat_dispersion_imag
_atom_type_scat_source
C C 0.0181 0.0091 'International Tables Vol C Tables 4.2.6.8 and 6.1.1.4'
H H 0.0000 0.0000 'International Tables Vol C Tables 4.2.6.8 and 6.1.1.4'
O O 0.0492 0.0322 'International Tables Vol C Tables 4.2.6.8 and 6.1.1.4'

loop_
_geom_angle_atom_site_label_1
_geom_angle_atom_site_label_2
_geom_angle_atom_site_label_3
_geom_angle
_geom_angle_site_symmetry_1
_geom_angle_site_symmetry_3
_geom_angle_publ_flag
C5 C1 C2 102.5(4) . . ?
C5 C1 C6 109.6(5) . . ?
C5 C1 C7 113.0(5) . . ?
C6 C1 C2 108.2(5) . . ?
C7 C1 C2 110.6(4) . . ?
C7 C1 C6 112.4(5) . . ?
C3 C2 C1 110.8(5) . . ?
O1 C2 C1 124.5(5) . . ?
O1 C2 C3 124.6(5) . . ?
C2 C3 H3 126.7 . . ?
C2 C3 C4 106.5(5) . . ?
C4 C3 H3 126.7 . . ?
C3 C4 H4 126.7 . . ?
C5 C4 C3 106.7(5) . . ?
C5 C4 H4 126.7 . . ?
C4 C5 C1 111.6(5) . . ?
O2 C5 C1 125.0(6) . . ?
O2 C5 C4 123.4(6) . . ?
C1 C6 H6A 109.5 . . ?
C1 C6 H6B 109.5 . . ?
C1 C6 H6C 109.5 . . ?
H6A C6 H6B 109.5 . . ?
H6A C6 H6C 109.5 . . ?
H6B C6 H6C 109.5 . . ?
C1 C7 H7A 108.7 . . ?
C1 C7 H7B 108.7 . . ?
H7A C7 H7B 107.6 . . ?
C8 C7 C1 114.1(4) . . ?
C8 C7 H7A 108.7 . . ?
C8 C7 H7B 108.7 . . ?
C7 C8 H8 117.4 . . ?
C9 C8 C7 125.1(4) . . ?
C9 C8 H8 117.4 . . ?
C8 C9 C10 121.9(4) . . ?
C8 C9 C16 122.1(4) . . ?
C16 C9 C10 116.0(4) . . ?
C11 C10 C9 122.1(5) . . ?
C11 C10 C15 117.9(5) . . ?
C15 C10 C9 120.0(5) . . ?
C10 C11 H11 119.6 . . ?
C12 C11 C10 120.8(6) . . ?
C12 C11 H11 119.6 . . ?
C11 C12 H12 119.6 . . ?
C13 C12 C11 120.8(6) . . ?
C13 C12 H12 119.6 . . ?
C12 C13 H13 120.1 . . ?
C12 C13 C14 119.8(6) . . ?
C14 C13 H13 120.1 . . ?
C13 C14 H14 120.0 . . ?
C13 C14 C15 120.1(7) . . ?
C15 C14 H14 120.0 . . ?
C10 C15 C14 120.6(6) . . ?
C10 C15 H15 119.7 . . ?
C14 C15 H15 119.7 . . ?
C9 C16 C17 122.0(4) . . ?
C20 C16 C9 125.9(4) . . ?
C20 C16 C17 112.1(4) . . ?
C16 C17 H17A 111.2 . . ?
C16 C17 H17B 111.2 . . ?
C16 C17 C18 103.1(4) . . ?
H17A C17 H17B 109.1 . . ?
C18 C17 H17A 111.2 . . ?
C18 C17 H17B 111.2 . . ?
C17 C18 C19 105.9(4) . . ?
C21 C18 C17 110.1(4) . . ?
C21 C18 C19 101.4(4) . . ?
C21 C18 C24 109.0(4) . . ?
C24 C18 C17 114.6(4) . . ?
C24 C18 C19 114.9(4) . . ?
C20 C19 C18 102.2(3) . . ?
C20 C19 C23 116.1(4) . . ?
C23 C19 C18 106.1(4) . . ?
O3 C19 C18 115.7(4) . . ?
O3 C19 C20 110.5(4) . . ?
O3 C19 C23 106.5(4) . . ?
C16 C20 C19 110.3(4) . . ?
C16 C20 C25 126.6(4) . . ?
C25 C20 C19 122.6(4) . . ?
C22 C21 C18 110.7(4) . . ?
O4 C21 C18 124.7(4) . . ?
O4 C21 C22 124.5(4) . . ?
C21 C22 H22A 110.7 . . ?
C21 C22 H22B 110.7 . . ?
H22A C22 H22B 108.8 . . ?
C23 C22 C21 105.2(4) . . ?
C23 C22 H22A 110.7 . . ?
C23 C22 H22B 110.7 . . ?
C19 C23 H23A 110.8 . . ?
C19 C23 H23B 110.8 . . ?
C22 C23 C19 104.9(4) . . ?
C22 C23 H23A 110.8 . . ?
C22 C23 H23B 110.8 . . ?
H23A C23 H23B 108.8 . . ?
C18 C24 H24A 109.5 . . ?
C18 C24 H24B 109.5 . . ?
C18 C24 H24C 109.5 . . ?
H24A C24 H24B 109.5 . . ?
H24A C24 H24C 109.5 . . ?
H24B C24 H24C 109.5 . . ?
C26 C25 C20 121.2(5) . . ?
C26 C25 C30 117.9(5) . . ?
C30 C25 C20 121.0(5) . . ?
C25 C26 H26 119.5 . . ?
C27 C26 C25 121.0(6) . . ?
C27 C26 H26 119.5 . . ?
C26 C27 H27 119.8 . . ?
C28 C27 C26 120.4(7) . . ?
C28 C27 H27 119.8 . . ?
C27 C28 H28 120.4 . . ?
C29 C28 C27 119.3(6) . . ?
C29 C28 H28 120.4 . . ?
C28 C29 H29 119.4 . . ?
C28 C29 C30 121.2(6) . . ?
C30 C29 H29 119.4 . . ?
C25 C30 H30 119.9 . . ?
C29 C30 C25 120.2(6) . . ?
C29 C30 H30 119.9 . . ?
C19 O3 H3A 109.5 . . ?
H5A O5 H5B 117.3 . . ?

loop_
_geom_bond_atom_site_label_1
_geom_bond_atom_site_label_2
_geom_bond_distance
_geom_bond_site_symmetry_2
_geom_bond_publ_flag
C1 C2 1.534(6) . ?
C1 C5 1.513(8) . ?
C1 C6 1.533(9) . ?
C1 C7 1.527(7) . ?
C2 C3 1.498(8) . ?
C2 O1 1.194(7) . ?
C3 H3 0.9300 . ?
C3 C4 1.519(9) . ?
C4 H4 0.9300 . ?
C4 C5 1.501(8) . ?
C5 O2 1.207(8) . ?
C6 H6A 0.9600 . ?
C6 H6B 0.9600 . ?
C6 H6C 0.9600 . ?
C7 H7A 0.9700 . ?
C7 H7B 0.9700 . ?
C7 C8 1.501(6) . ?
C8 H8 0.9300 . ?
C8 C9 1.329(7) . ?
C9 C10 1.495(6) . ?
C9 C16 1.490(6) . ?
C10 C11 1.385(7) . ?
C10 C15 1.389(8) . ?
C11 H11 0.9300 . ?
C11 C12 1.380(9) . ?
C12 H12 0.9300 . ?
C12 C13 1.358(11) . ?
C13 H13 0.9300 . ?
C13 C14 1.368(11) . ?
C14 H14 0.9300 . ?
C14 C15 1.391(9) . ?
C15 H15 0.9300 . ?
C16 C17 1.504(7) . ?
C16 C20 1.355(6) . ?
C17 H17A 0.9700 . ?
C17 H17B 0.9700 . ?
C17 C18 1.527(6) . ?
C18 C19 1.544(7) . ?
C18 C21 1.522(6) . ?
C18 C24 1.523(7) . ?
C19 C20 1.528(6) . ?
C19 C23 1.529(6) . ?
C19 O3 1.424(6) . ?
C20 C25 1.482(7) . ?
C21 C22 1.518(7) . ?
C21 O4 1.209(6) . ?
C22 H22A 0.9700 . ?
C22 H22B 0.9700 . ?
C22 C23 1.514(7) . ?
C23 H23A 0.9700 . ?
C23 H23B 0.9700 . ?
C24 H24A 0.9600 . ?
C24 H24B 0.9600 . ?
C24 H24C 0.9600 . ?
C25 C26 1.392(8) . ?
C25 C30 1.399(7) . ?
C26 H26 0.9300 . ?
C26 C27 1.378(9) . ?
C27 H27 0.9300 . ?
C27 C28 1.378(11) . ?
C28 H28 0.9300 . ?
C28 C29 1.370(11) . ?
C29 H29 0.9300 . ?
C29 C30 1.377(9) . ?
C30 H30 0.9300 . ?
O3 H3A 0.8200 . ?
O5 H5A 0.8498 . ?
O5 H5B 0.8331 . ?

loop_
_geom_torsion_atom_site_label_1
_geom_torsion_atom_site_label_2
_geom_torsion_atom_site_label_3
_geom_torsion_atom_site_label_4
_geom_torsion
_geom_torsion_site_symmetry_1
_geom_torsion_site_symmetry_2
_geom_torsion_site_symmetry_3
_geom_torsion_site_symmetry_4
_geom_torsion_publ_flag
C1 C2 C3 C4 -11.5(8) . . . . ?
C1 C7 C8 C9 -136.8(6) . . . . ?
C2 C1 C5 C4 -11.5(6) . . . . ?
C2 C1 C5 O2 169.8(7) . . . . ?
C2 C1 C7 C8 169.5(5) . . . . ?
C2 C3 C4 C5 3.9(7) . . . . ?
C3 C4 C5 C1 5.1(7) . . . . ?
C3 C4 C5 O2 -176.2(7) . . . . ?
C5 C1 C2 C3 14.1(6) . . . . ?
C5 C1 C2 O1 -169.1(7) . . . . ?
C5 C1 C7 C8 -76.3(6) . . . . ?
C6 C1 C2 C3 -101.7(6) . . . . ?
C6 C1 C2 O1 75.1(8) . . . . ?
C6 C1 C5 C4 103.2(6) . . . . ?
C6 C1 C5 O2 -75.5(8) . . . . ?
C6 C1 C7 C8 48.5(7) . . . . ?
C7 C1 C2 C3 134.8(6) . . . . ?
C7 C1 C2 O1 -48.4(9) . . . . ?
C7 C1 C5 C4 -130.6(5) . . . . ?
C7 C1 C5 O2 50.7(8) . . . . ?
C7 C8 C9 C10 -0.4(8) . . . . ?
C7 C8 C9 C16 -178.0(5) . . . . ?
C8 C9 C10 C11 -91.4(7) . . . . ?
C8 C9 C10 C15 87.9(7) . . . . ?
C8 C9 C16 C17 123.0(5) . . . . ?
C8 C9 C16 C20 -56.5(7) . . . . ?
C9 C10 C11 C12 177.0(5) . . . . ?
C9 C10 C15 C14 -175.2(6) . . . . ?
C9 C16 C17 C18 -166.3(4) . . . . ?
C9 C16 C20 C19 -177.8(4) . . . . ?
C9 C16 C20 C25 -5.0(8) . . . . ?
C10 C9 C16 C17 -54.6(6) . . . . ?
C10 C9 C16 C20 125.8(5) . . . . ?
C10 C11 C12 C13 -0.4(9) . . . . ?
C11 C10 C15 C14 4.1(10) . . . . ?
C11 C12 C13 C14 1.2(10) . . . . ?
C12 C13 C14 C15 0.7(11) . . . . ?
C13 C14 C15 C10 -3.4(11) . . . . ?
C15 C10 C11 C12 -2.2(9) . . . . ?
C16 C9 C10 C11 86.3(6) . . . . ?
C16 C9 C10 C15 -94.5(6) . . . . ?
C16 C17 C18 C19 -23.4(5) . . . . ?
C16 C17 C18 C21 85.5(5) . . . . ?
C16 C17 C18 C24 -151.2(4) . . . . ?
C16 C20 C25 C26 111.3(6) . . . . ?
C16 C20 C25 C30 -68.1(7) . . . . ?
C17 C16 C20 C19 2.6(5) . . . . ?
C17 C16 C20 C25 175.4(5) . . . . ?
C17 C18 C19 C20 24.7(5) . . . . ?
C17 C18 C19 C23 146.7(4) . . . . ?
C17 C18 C19 O3 -95.4(4) . . . . ?
C17 C18 C21 C22 -130.2(5) . . . . ?
C17 C18 C21 O4 48.7(7) . . . . ?
C18 C19 C20 C16 -17.2(5) . . . . ?
C18 C19 C20 C25 169.7(4) . . . . ?
C18 C19 C23 C22 -34.2(5) . . . . ?
C18 C21 C22 C23 -1.9(6) . . . . ?
C19 C18 C21 C22 -18.4(5) . . . . ?
C19 C18 C21 O4 160.6(6) . . . . ?
C19 C20 C25 C26 -76.8(6) . . . . ?
C19 C20 C25 C30 103.8(5) . . . . ?
C20 C16 C17 C18 13.3(5) . . . . ?
C20 C19 C23 C22 78.5(5) . . . . ?
C20 C25 C26 C27 179.1(5) . . . . ?
C20 C25 C30 C29 -179.7(5) . . . . ?
C21 C18 C19 C20 -90.3(4) . . . . ?
C21 C18 C19 C23 31.8(5) . . . . ?
C21 C18 C19 O3 149.6(4) . . . . ?
C21 C22 C23 C19 21.8(6) . . . . ?
C23 C19 C20 C16 -132.1(4) . . . . ?
C23 C19 C20 C25 54.8(6) . . . . ?
C24 C18 C19 C20 152.3(4) . . . . ?
C24 C18 C19 C23 -85.6(5) . . . . ?
C24 C18 C19 O3 32.3(5) . . . . ?
C24 C18 C21 C22 103.2(5) . . . . ?
C24 C18 C21 O4 -77.8(7) . . . . ?
C25 C26 C27 C28 0.9(9) . . . . ?
C26 C25 C30 C29 1.0(7) . . . . ?
C26 C27 C28 C29 0.2(9) . . . . ?
C27 C28 C29 C30 -0.7(9) . . . . ?
C28 C29 C30 C25 0.1(9) . . . . ?
C30 C25 C26 C27 -1.5(7) . . . . ?
O1 C2 C3 C4 171.6(7) . . . . ?
O3 C19 C20 C16 106.5(4) . . . . ?
O3 C19 C20 C25 -66.6(6) . . . . ?
O3 C19 C23 C22 -158.1(4) . . . . ?
O4 C21 C22 C23 179.2(6) . . . . ?
